data_2101734
loop_
_publ_author_name
'Marsh, R. E.'

_publ_section_title
;
 The perils of <i>Cc</i> revisited
;
_journal_issue 2
_journal_name_full 'Acta Crystallographica Section B'
_journal_page_first 317
_journal_page_last 322
_journal_paper_doi 10.1107/S010876819601381X
_journal_volume 53
_journal_year 1997
_chemical_formula_moiety 'C40 H88 Si4'
_chemical_formula_sum 'C40 H88 Si4'
_space_group_IT_number 15
_symmetry_cell_setting monoclinic
_symmetry_space_group_name_Hall '-C 2yc'
_symmetry_space_group_name_H-M 'C 1 2/c 1'
_audit_creation_method CSD-QUEST3D-V5
_cell_angle_alpha 90
_cell_angle_beta 99.98
_cell_angle_gamma 90
_cell_formula_units_Z 4
_cell_length_a 20.495
_cell_length_b 21.172
_cell_length_c 11.554
_cell_volume 4937.650
_cod_data_source_file an0533.cif
_cod_data_source_block CSD_CIF_MIF_DOHVOL01
_cod_depositor_comments
;

  Added moiety chemical formula from Marsh (1997) paper. The summary
  chemical formula is calculated from moiety formula using 'AdHocParser'
  (svn://www.crystallography.net/cod-tools/trunk/Formulae/AdHocParser.yp,
  revision 1441.)

  Removing 66 atoms which were symmetric equivalents of the atoms from
  the asymmetric unit.

  Andrius Merkys
  2013-11-06
;
_cod_original_sg_symbol_H-M 'C 2/c'
_cod_database_code 2101734

loop_
_symmetry_equiv_pos_as_xyz
x,y,z
-x,y,1/2-z
1/2+x,1/2+y,z
1/2-x,1/2+y,1/2-z
-x,-y,-z
x,-y,-1/2+z
-1/2-x,-1/2-y,-z
-1/2+x,-1/2-y,-1/2+z

loop_
_atom_site_label
_atom_site_fract_x
_atom_site_fract_y
_atom_site_fract_z
_atom_site_type_symbol
Si1 -.0586 .8072 .2496 Si
Si2 -.0565 .6964 .2000 Si
C1 -.1182 .8532 .1370 C
C2 -.1221 .9250 .1129 C
C3 -.1338 .9615 .2248 C
C4 -.1804 .9390 .0174 C
C5 -.0608 .9494 .0764 C
C6 -.0706 .8276 .4049 C
C7 -.1318 .8113 .4614 C
C8 -.1946 .8052 .3772 C
C9 -.1178 .7490 .5292 C
C10 -.1371 .8604 .5556 C
C11 -.0534 .6789 .0396 C
C12 -.1087 .6904 -.0680 C
C13 -.1738 .6774 -.0486 C
C14 -.1004 .6532 -.1644 C
C15 -.1090 .7570 -.1051 C
C16 -.1244 .6492 .2532 C
C17 -.1276 .5780 .2790 C
C18 -.1286 .5404 .1650 C
C19 -.0710 .5570 .3697 C
C20 -.1930 .5630 .3174 C
H1 -.168 .846 .148 H
H2 -.112 .837 .056 H
H3 -.136 1.006 .210 H
H4 -.094 .956 .285 H
H5 -.184 .946 .236 H
H6 -.185 .990 -.005 H
H7 -.227 .924 .054 H
H8 -.170 .916 -.069 H
H9 -.063 .996 .061 H
H10 -.053 .928 -.004 H
H11 -.019 .944 .142 H
H12 -.066 .874 .414 H
H13 -.029 .808 .464 H
H14 -.232 .794 .426 H
H15 -.192 .768 .319 H
H16 -.206 .855 .343 H
H17 -.163 .738 .566 H
H18 -.074 .755 .596 H
H19 -.110 .711 .466 H
H20 -.182 .846 .595 H
H21 -.150 .902 .495 H
H22 -.094 .860 .620 H
H23 -.045 .632 .035 H
H24 -.012 .707 .016 H
H25 -.210 .688 -.125 H
H26 -.184 .702 .021 H
H27 -.174 .630 -.026 H
H28 -.141 .664 -.238 H
H29 -.102 .610 -.134 H
H30 -.054 .666 -.183 H
H31 -.149 .768 -.176 H
H32 -.067 .767 -.122 H
H33 -.115 .782 -.030 H
H34 -.171 .657 .192 H
H35 -.132 .665 .337 H
H36 -.132 .494 .178 H
H37 -.088 .544 .132 H
H38 -.175 .550 .106 H
H39 -.072 .510 .385 H
H40 -.072 .581 .446 H
H41 -.026 .562 .342 H
H42 -.195 .510 .342 H
H43 -.232 .577 .248 H
H44 -.194 .588 .399 H

loop_
_atom_type_symbol
C
H
Si
